data_7707816
loop_
_publ_author_name
'Bhowmick, Indrani'
'Newell, Brian S.'
'Shores, Matthew P.'

_publ_section_title
;
 A systematic study of the influence of ligand field on the slow magnetic
 dynamics of Co(ii)-diimine compounds.
;
_journal_issue 31
_journal_name_full 'Dalton transactions (Cambridge, England : 2003)'
_journal_page_first 10737
_journal_page_last 10748
_journal_paper_doi 10.1039/d0dt01597k
_journal_volume 50
_journal_year 2021
_chemical_formula_moiety 'C16 H28 Cl2 Co N8'
_chemical_formula_sum 'C16 H28 Cl2 Co N8'
_chemical_formula_weight 462.29
_chemical_name_common msn378
_space_group_crystal_system monoclinic
_space_group_IT_number 13
_space_group_name_Hall '-P 2yc'
_space_group_name_H-M_alt 'P 1 2/c 1'
_atom_sites_solution_hydrogens mixed
_atom_sites_solution_primary direct
_atom_sites_solution_secondary difmap
_audit_update_record
;
2021-05-19 deposited with the CCDC.	2021-07-06 downloaded from the CCDC.
;
_cell_angle_alpha 90
_cell_angle_beta 98.098(2)
_cell_angle_gamma 90
_cell_formula_units_Z 4
_cell_length_a 13.1785(4)
_cell_length_b 9.3729(3)
_cell_length_c 16.2115(5)
_cell_measurement_reflns_used 9973
_cell_measurement_temperature 120.(2)
_cell_measurement_theta_max 33.1724
_cell_measurement_theta_min 2.5164
_cell_volume 1982.49(11)
_computing_cell_refinement 'SAINT V8.40B (Bruker Nano, Inc., 2019)'
_computing_data_collection 'Bruker Instrument Service V6.2.6 (Bruker AXS Inc., 2017)'
_computing_data_reduction 'SAINT V8.40B (Bruker Nano, Inc., 2019)'
_computing_molecular_graphics 'shelXle (C.B. Huebschle, rev 994)'
_computing_publication_material 'APEX3 v2019.1-0'
_computing_structure_refinement 'SHELXL-2018/3 (Sheldrick, 2018)'
_computing_structure_solution 'SHELXT 2014/5 (Sheldrick, 2014)'
_diffrn_ambient_temperature 120.(2)
_diffrn_detector_area_resol_mean 8.3333
_diffrn_measured_fraction_theta_full 0.989
_diffrn_measured_fraction_theta_max 0.989
_diffrn_measurement_device_type 'Bruker Kappa APEXII'
_diffrn_measurement_method '\f and \w scans'
_diffrn_radiation_monochromator graphite
_diffrn_radiation_type 'Mo K\a'
_diffrn_radiation_wavelength 0.71073
_diffrn_reflns_av_R_equivalents 0.0000
_diffrn_reflns_av_unetI/netI 0.0224
_diffrn_reflns_limit_h_max 19
_diffrn_reflns_limit_h_min -20
_diffrn_reflns_limit_k_max 14
_diffrn_reflns_limit_k_min 0
_diffrn_reflns_limit_l_max 24
_diffrn_reflns_limit_l_min 0
_diffrn_reflns_number 7648
_diffrn_reflns_theta_full 33.27
_diffrn_reflns_theta_max 33.27
_diffrn_reflns_theta_min 2.17
_diffrn_source 'sealed tube'
_diffrn_source_type 'Siemans KFF Mo2K-90'
_exptl_absorpt_coefficient_mu 1.155
_exptl_absorpt_correction_T_max 0.746545
_exptl_absorpt_correction_T_min 0.589933
_exptl_absorpt_correction_type multi-scan
_exptl_absorpt_process_details 'TWINABS - Bruker AXS scaling for twinned crystals - Version 2012/1'
_exptl_crystal_colour 'translucent light pink'
_exptl_crystal_density_diffrn 1.549
_exptl_crystal_density_method 'not measured'
_exptl_crystal_description block
_exptl_crystal_F_000 964
_exptl_crystal_size_max 0.060
_exptl_crystal_size_mid 0.040
_exptl_crystal_size_min 0.040
_refine_diff_density_max 0.430
_refine_diff_density_min -0.249
_refine_ls_extinction_method none
_refine_ls_goodness_of_fit_ref 1.062
_refine_ls_hydrogen_treatment mixed
_refine_ls_matrix_type full
_refine_ls_number_parameters 262
_refine_ls_number_reflns 7648
_refine_ls_number_restraints 0
_refine_ls_restrained_S_all 1.062
_refine_ls_R_factor_all 0.0265
_refine_ls_R_factor_gt 0.0229
_refine_ls_shift/su_max 0.003
_refine_ls_shift/su_mean 0.000
_refine_ls_structure_factor_coef Fsqd
_refine_ls_weighting_details 'w=1/[\s^2^(Fo^2^)+(0.0309P)^2^+0.4280P] where P=(Fo^2^+2Fc^2^)/3'
_refine_ls_weighting_scheme calc
_refine_ls_wR_factor_gt 0.0564
_refine_ls_wR_factor_ref 0.0580
_reflns_number_gt 7194
_reflns_number_total 7648
_reflns_threshold_expression 'I > 2\s(I)'
_cod_data_source_file d0dt01597k2.cif
_cod_data_source_block msn378
_cod_depositor_comments
;
The following automatic conversions were performed:

data item '_exptl_absorpt_correction_type' value 'Multi-Scan' was
changed to 'multi-scan' in accordance with the
/home/data/users/saulius/crontab/automatic-downloads/rss-feeds/RSC/lib/dictionaries/cif_core.dic
dictionary named 'cif_core.dic' version 2.4.2 last updated on
2011-04-26.

Automatic conversion script
Id: cif_fix_values 7556 2019-12-06 15:28:31Z antanas 

 Adding full bibliography for 7707815--7707819.cif.
;
_cod_database_code 7707816

loop_
_space_group_symop_operation_xyz
'x, y, z'
'-x, y, -z+1/2'
'-x, -y, -z'
'x, -y, z-1/2'

loop_
_atom_site_type_symbol
_atom_site_label
_atom_site_fract_x
_atom_site_fract_y
_atom_site_fract_z
_atom_site_U_iso_or_equiv
_atom_site_adp_type
_atom_site_calc_flag
_atom_site_refinement_flags_adp
_atom_site_refinement_flags_occupancy
_atom_site_refinement_flags_posn
_atom_site_occupancy
_atom_site_disorder_assembly
_atom_site_disorder_group
Co Co1 0.5 0.52464(2) 0.25 0.01013(4) Uani d T P S 1 . .
Co Co2 0 1.04546(2) 0.25 0.01039(4) Uani d T P S 1 . .
Cl Cl1 0.46911(2) 0.71554(3) 0.35790(2) 0.01358(5) Uani d . . . 1 . .
Cl Cl2 0.05877(2) 1.23383(3) 0.36227(2) 0.01582(5) Uani d . . . 1 . .
N N1 0.34191(7) 0.51259(10) 0.21252(6) 0.01199(15) Uani d . . . 1 . .
N N2 0.45260(7) 0.37696(9) 0.33484(6) 0.01218(15) Uani d . . . 1 . .
N N3 0.18820(7) 0.44632(10) 0.26095(6) 0.01467(17) Uani d . . . 1 . .
H H3 0.1617(15) 0.3856(19) 0.2893(12) 0.027(5) Uiso d . . . 1 . .
N N4 0.30651(8) 0.27965(11) 0.38232(7) 0.01728(18) Uani d . . . 1 . .
H H4 0.2384(15) 0.2689(19) 0.3754(12) 0.027(5) Uiso d . . . 1 . .
N N5 0.14713(7) 1.02795(9) 0.21544(6) 0.01200(15) Uani d . . . 1 . .
N N6 0.07382(7) 0.89432(9) 0.33629(6) 0.01231(15) Uani d . . . 1 . .
N N7 0.31206(7) 0.93306(11) 0.25604(7) 0.01658(18) Uani d . . . 1 . .
H H7 0.3486(15) 0.876(2) 0.2861(12) 0.030(5) Uiso d . . . 1 . .
N N8 0.23351(7) 0.78651(11) 0.38288(6) 0.01631(17) Uani d . . . 1 . .
H H8 0.2970(15) 0.7707(19) 0.3757(11) 0.024(4) Uiso d . . . 1 . .
C C1 0.51744(8) 0.30502(12) 0.40282(7) 0.01470(18) Uani d . . . 1 . .
H H1A 0.526487 0.367749 0.452443 0.018 Uiso calc U . R 1 . .
H H1AB 0.585881 0.287696 0.386258 0.018 Uiso calc U . R 1 . .
C C2 0.47144(9) 0.16325(12) 0.42528(7) 0.01662(19) Uani d . . . 1 . .
H H2A 0.468837 0.096174 0.377856 0.02 Uiso calc U . R 1 . .
H H2AB 0.514709 0.120436 0.473864 0.02 Uiso calc U . R 1 . .
C C3 0.36384(9) 0.18877(13) 0.44590(7) 0.01699(19) Uani d . . . 1 . .
H H3A 0.328001 0.09638 0.448434 0.02 Uiso calc U . R 1 . .
H H3AB 0.367741 0.235252 0.501096 0.02 Uiso calc U . R 1 . .
C C4 0.35453(8) 0.36105(11) 0.33099(6) 0.01142(16) Uani d . . . 1 . .
C C5 0.29090(8) 0.44460(10) 0.26302(7) 0.01093(16) Uani d . . . 1 . .
C C6 0.28487(8) 0.59098(12) 0.14271(7) 0.01448(18) Uani d . . . 1 . .
H H6A 0.321832 0.5837 0.09378 0.017 Uiso calc U . R 1 . .
H H6AB 0.281852 0.693072 0.15784 0.017 Uiso calc U . R 1 . .
C C7 0.17626(8) 0.53471(11) 0.11927(7) 0.01447(18) Uani d . . . 1 . .
H H7A 0.137311 0.599076 0.077906 0.017 Uiso calc U . R 1 . .
H H7AB 0.178374 0.438951 0.093801 0.017 Uiso calc U . R 1 . .
C C8 0.12334(8) 0.52584(12) 0.19654(8) 0.01598(19) Uani d . . . 1 . .
H H8A 0.111003 0.623057 0.216847 0.019 Uiso calc U . R 1 . .
H H8AB 0.056336 0.477349 0.182918 0.019 Uiso calc U . R 1 . .
C C9 0.18322(8) 1.10084(11) 0.14485(7) 0.01434(18) Uani d . . . 1 . .
H H9A 0.204805 1.199002 0.161691 0.017 Uiso calc U . R 1 . .
H H9AB 0.126114 1.107721 0.098297 0.017 Uiso calc U . R 1 . .
C C10 0.27278(9) 1.02255(11) 0.11510(8) 0.01651(19) Uani d . . . 1 . .
H H10A 0.249499 0.929046 0.091079 0.02 Uiso calc U . R 1 . .
H H10B 0.299586 1.079059 0.071302 0.02 Uiso calc U . R 1 . .
C C11 0.35649(9) 1.00076(13) 0.18831(8) 0.0189(2) Uani d . . . 1 . .
H H11A 0.411278 0.939568 0.171478 0.023 Uiso calc U . R 1 . .
H H11B 0.387009 1.093804 0.207037 0.023 Uiso calc U . R 1 . .
C C12 0.21207(8) 0.94919(10) 0.26280(7) 0.01106(16) Uani d . . . 1 . .
C C13 0.16982(7) 0.87094(10) 0.33168(6) 0.01117(16) Uani d . . . 1 . .
C C14 0.03146(9) 0.82628(12) 0.40521(7) 0.01615(19) Uani d . . . 1 . .
H H14A -0.04335 0.813614 0.389515 0.019 Uiso calc U . R 1 . .
H H14B 0.042524 0.889362 0.454642 0.019 Uiso calc U . R 1 . .
C C15 0.08060(8) 0.68170(12) 0.42761(7) 0.01677(19) Uani d . . . 1 . .
H H15A 0.053975 0.642495 0.477068 0.02 Uiso calc U . R 1 . .
H H15B 0.062643 0.614428 0.380749 0.02 Uiso calc U . R 1 . .
C C16 0.19642(8) 0.69694(12) 0.44609(7) 0.01498(18) Uani d . . . 1 . .
H H16A 0.215446 0.740389 0.501785 0.018 Uiso calc U . R 1 . .
H H16B 0.228824 0.601606 0.446483 0.018 Uiso calc U . R 1 . .

loop_
_atom_site_aniso_label
_atom_site_aniso_U_11
_atom_site_aniso_U_22
_atom_site_aniso_U_33
_atom_site_aniso_U_12
_atom_site_aniso_U_13
_atom_site_aniso_U_23
Co1 0.00700(7) 0.01133(8) 0.01202(9) 0 0.00120(7) 0
Co2 0.00809(8) 0.01217(8) 0.01135(9) 0 0.00286(7) 0
Cl1 0.01165(9) 0.01506(10) 0.01385(10) 0.00242(7) 0.00121(8) -0.00097(8)
Cl2 0.01270(10) 0.01614(10) 0.01939(11) -0.00336(8) 0.00492(9) -0.00163(9)
N1 0.0091(3) 0.0143(3) 0.0121(4) -0.0008(3) 0.0000(3) 0.0023(3)
N2 0.0096(4) 0.0130(3) 0.0138(4) 0.0009(3) 0.0013(3) 0.0026(3)
N3 0.0083(3) 0.0173(4) 0.0186(4) -0.0002(3) 0.0024(3) 0.0049(3)
N4 0.0117(4) 0.0226(4) 0.0179(4) -0.0005(3) 0.0032(3) 0.0083(4)
N5 0.0111(3) 0.0137(3) 0.0119(4) 0.0016(3) 0.0040(3) 0.0020(3)
N6 0.0106(4) 0.0139(3) 0.0130(4) 0.0003(3) 0.0035(3) 0.0025(3)
N7 0.0105(4) 0.0194(4) 0.0209(4) 0.0041(3) 0.0058(3) 0.0086(4)
N8 0.0111(4) 0.0215(4) 0.0167(4) 0.0019(3) 0.0030(3) 0.0080(4)
C1 0.0116(4) 0.0163(4) 0.0157(4) 0.0016(3) -0.0002(3) 0.0034(4)
C2 0.0171(5) 0.0148(4) 0.0181(5) 0.0032(4) 0.0031(4) 0.0047(4)
C3 0.0173(5) 0.0198(5) 0.0142(5) 0.0018(4) 0.0033(4) 0.0059(4)
C4 0.0112(4) 0.0118(4) 0.0115(4) 0.0000(3) 0.0023(3) 0.0008(3)
C5 0.0090(4) 0.0110(4) 0.0128(4) -0.0001(3) 0.0012(3) -0.0005(3)
C6 0.0116(4) 0.0170(4) 0.0142(4) -0.0012(3) -0.0007(3) 0.0047(4)
C7 0.0117(4) 0.0162(4) 0.0145(5) -0.0002(3) -0.0017(3) -0.0010(4)
C8 0.0098(4) 0.0187(4) 0.0190(5) 0.0019(3) 0.0004(4) 0.0035(4)
C9 0.0141(4) 0.0156(4) 0.0145(4) 0.0036(3) 0.0064(4) 0.0049(4)
C10 0.0189(5) 0.0158(4) 0.0169(5) 0.0041(4) 0.0095(4) 0.0032(4)
C11 0.0134(4) 0.0211(5) 0.0241(6) 0.0038(4) 0.0095(4) 0.0096(4)
C12 0.0105(4) 0.0109(4) 0.0123(4) 0.0000(3) 0.0038(3) 0.0002(3)
C13 0.0110(4) 0.0116(4) 0.0111(4) -0.0007(3) 0.0020(3) 0.0009(3)
C14 0.0140(4) 0.0204(5) 0.0151(5) 0.0005(4) 0.0055(4) 0.0055(4)
C15 0.0134(4) 0.0187(5) 0.0177(5) -0.0033(4) 0.0004(4) 0.0066(4)
C16 0.0145(4) 0.0177(4) 0.0125(4) -0.0012(4) 0.0013(4) 0.0044(4)

loop_
_atom_type_symbol
_atom_type_description
_atom_type_scat_dispersion_real
_atom_type_scat_dispersion_imag
_atom_type_scat_source
C C 0.0033 0.0016 'International Tables Vol C Tables 4.2.6.8 and 6.1.1.4'
H H 0.0000 0.0000 'International Tables Vol C Tables 4.2.6.8 and 6.1.1.4'
Cl Cl 0.1484 0.1585 'International Tables Vol C Tables 4.2.6.8 and 6.1.1.4'
Co Co 0.3494 0.9721 'International Tables Vol C Tables 4.2.6.8 and 6.1.1.4'
N N 0.0061 0.0033 'International Tables Vol C Tables 4.2.6.8 and 6.1.1.4'

loop_
_geom_angle_atom_site_label_1
_geom_angle_atom_site_label_2
_geom_angle_atom_site_label_3
_geom_angle_site_symmetry_1
_geom_angle_site_symmetry_3
_geom_angle
_geom_angle_publ_flag
N1 Co1 N1 . 2_655 173.80(5) ?
N1 Co1 N2 . . 77.24(3) ?
N1 Co1 N2 2_655 . 98.62(4) ?
N1 Co1 N2 . 2_655 98.62(4) ?
N1 Co1 N2 2_655 2_655 77.24(3) ?
N2 Co1 N2 . 2_655 97.87(5) ?
N1 Co1 Cl1 . . 89.34(3) ?
N1 Co1 Cl1 2_655 . 94.97(3) ?
N2 Co1 Cl1 . . 85.60(3) ?
N2 Co1 Cl1 2_655 . 171.84(2) ?
N1 Co1 Cl1 . 2_655 94.97(3) ?
N1 Co1 Cl1 2_655 2_655 89.34(3) ?
N2 Co1 Cl1 . 2_655 171.84(2) ?
N2 Co1 Cl1 2_655 2_655 85.60(3) ?
Cl1 Co1 Cl1 . 2_655 91.941(13) ?
N5 Co2 N5 2 . 171.03(5) ?
N5 Co2 N6 2 2 76.67(3) ?
N5 Co2 N6 . 2 97.26(3) ?
N5 Co2 N6 2 . 97.27(3) ?
N5 Co2 N6 . . 76.67(3) ?
N6 Co2 N6 2 . 96.51(5) ?
N5 Co2 Cl2 2 . 93.56(3) ?
N5 Co2 Cl2 . . 92.59(3) ?
N6 Co2 Cl2 2 . 170.15(2) ?
N6 Co2 Cl2 . . 85.85(3) ?
N5 Co2 Cl2 2 2 92.59(3) ?
N5 Co2 Cl2 . 2 93.56(3) ?
N6 Co2 Cl2 2 2 85.85(3) ?
N6 Co2 Cl2 . 2 170.15(2) ?
Cl2 Co2 Cl2 . 2 93.444(14) ?
C5 N1 C6 . . 118.60(9) ?
C5 N1 Co1 . . 115.29(7) ?
C6 N1 Co1 . . 125.43(7) ?
C4 N2 C1 . . 117.22(9) ?
C4 N2 Co1 . . 115.49(7) ?
C1 N2 Co1 . . 126.86(7) ?
C5 N3 C8 . . 120.59(9) ?
C5 N3 H3 . . 118.2(13) ?
C8 N3 H3 . . 119.5(13) ?
C4 N4 C3 . . 121.52(9) ?
C4 N4 H4 . . 122.3(12) ?
C3 N4 H4 . . 115.7(12) ?
C12 N5 C9 . . 117.85(8) ?
C12 N5 Co2 . . 116.35(7) ?
C9 N5 Co2 . . 125.76(7) ?
C13 N6 C14 . . 116.78(9) ?
C13 N6 Co2 . . 115.74(7) ?
C14 N6 Co2 . . 127.14(7) ?
C12 N7 C11 . . 120.88(9) ?
C12 N7 H7 . . 121.2(13) ?
C11 N7 H7 . . 117.4(14) ?
C13 N8 C16 . . 121.84(9) ?
C13 N8 H8 . . 122.8(12) ?
C16 N8 H8 . . 114.7(12) ?
N2 C1 C2 . . 111.85(9) ?
N2 C1 H1A . . 109.2 ?
C2 C1 H1A . . 109.2 ?
N2 C1 H1AB . . 109.2 ?
C2 C1 H1AB . . 109.2 ?
H1A C1 H1AB . . 107.9 ?
C3 C2 C1 . . 109.25(9) ?
C3 C2 H2A . . 109.8 ?
C1 C2 H2A . . 109.8 ?
C3 C2 H2AB . . 109.8 ?
C1 C2 H2AB . . 109.8 ?
H2A C2 H2AB . . 108.3 ?
N4 C3 C2 . . 109.98(9) ?
N4 C3 H3A . . 109.7 ?
C2 C3 H3A . . 109.7 ?
N4 C3 H3AB . . 109.7 ?
C2 C3 H3AB . . 109.7 ?
H3A C3 H3AB . . 108.2 ?
N2 C4 N4 . . 125.96(10) ?
N2 C4 C5 . . 115.13(9) ?
N4 C4 C5 . . 118.91(9) ?
N1 C5 N3 . . 125.85(10) ?
N1 C5 C4 . . 115.61(9) ?
N3 C5 C4 . . 118.52(9) ?
N1 C6 C7 . . 112.41(9) ?
N1 C6 H6A . . 109.1 ?
C7 C6 H6A . . 109.1 ?
N1 C6 H6AB . . 109.1 ?
C7 C6 H6AB . . 109.1 ?
H6A C6 H6AB . . 107.9 ?
C8 C7 C6 . . 109.74(9) ?
C8 C7 H7A . . 109.7 ?
C6 C7 H7A . . 109.7 ?
C8 C7 H7AB . . 109.7 ?
C6 C7 H7AB . . 109.7 ?
H7A C7 H7AB . . 108.2 ?
N3 C8 C7 . . 109.12(9) ?
N3 C8 H8A . . 109.9 ?
C7 C8 H8A . . 109.9 ?
N3 C8 H8AB . . 109.9 ?
C7 C8 H8AB . . 109.9 ?
H8A C8 H8AB . . 108.3 ?
N5 C9 C10 . . 111.89(8) ?
N5 C9 H9A . . 109.2 ?
C10 C9 H9A . . 109.2 ?
N5 C9 H9AB . . 109.2 ?
C10 C9 H9AB . . 109.2 ?
H9A C9 H9AB . . 107.9 ?
C11 C10 C9 . . 109.12(10) ?
C11 C10 H10A . . 109.9 ?
C9 C10 H10A . . 109.9 ?
C11 C10 H10B . . 109.9 ?
C9 C10 H10B . . 109.9 ?
H10A C10 H10B . . 108.3 ?
N7 C11 C10 . . 108.81(9) ?
N7 C11 H11A . . 109.9 ?
C10 C11 H11A . . 109.9 ?
N7 C11 H11B . . 109.9 ?
C10 C11 H11B . . 109.9 ?
H11A C11 H11B . . 108.3 ?
N5 C12 N7 . . 126.00(10) ?
N5 C12 C13 . . 115.72(9) ?
N7 C12 C13 . . 118.28(9) ?
N6 C13 N8 . . 126.21(9) ?
N6 C13 C12 . . 115.21(9) ?
N8 C13 C12 . . 118.57(9) ?
N6 C14 C15 . . 111.99(9) ?
N6 C14 H14A . . 109.2 ?
C15 C14 H14A . . 109.2 ?
N6 C14 H14B . . 109.2 ?
C15 C14 H14B . . 109.2 ?
H14A C14 H14B . . 107.9 ?
C16 C15 C14 . . 110.16(9) ?
C16 C15 H15A . . 109.6 ?
C14 C15 H15A . . 109.6 ?
C16 C15 H15B . . 109.6 ?
C14 C15 H15B . . 109.6 ?
H15A C15 H15B . . 108.1 ?
N8 C16 C15 . . 109.97(9) ?
N8 C16 H16A . . 109.7 ?
C15 C16 H16A . . 109.7 ?
N8 C16 H16B . . 109.7 ?
C15 C16 H16B . . 109.7 ?
H16A C16 H16B . . 108.2 ?

loop_
_geom_bond_atom_site_label_1
_geom_bond_atom_site_label_2
_geom_bond_site_symmetry_2
_geom_bond_distance
_geom_bond_publ_flag
Co1 N1 . 2.0894(9) ?
Co1 N1 2_655 2.0894(9) ?
Co1 N2 . 2.1071(9) ?
Co1 N2 2_655 2.1071(9) ?
Co1 Cl1 . 2.5744(3) ?
Co1 Cl1 2_655 2.5744(3) ?
Co2 N5 2 2.0992(9) ?
Co2 N5 . 2.0992(9) ?
Co2 N6 2 2.1276(9) ?
Co2 N6 . 2.1276(9) ?
Co2 Cl2 . 2.5754(3) ?
Co2 Cl2 2 2.5754(3) ?
N1 C5 . 1.2974(13) ?
N1 C6 . 1.4650(14) ?
N2 C4 . 1.2937(13) ?
N2 C1 . 1.4608(14) ?
N3 C5 . 1.3491(13) ?
N3 C8 . 1.4577(15) ?
N3 H3 . 0.838(19) ?
N4 C4 . 1.3504(13) ?
N4 C3 . 1.4626(15) ?
N4 H4 . 0.89(2) ?
N5 C12 . 1.2968(13) ?
N5 C9 . 1.4683(13) ?
N6 C13 . 1.2965(13) ?
N6 C14 . 1.4638(14) ?
N7 C12 . 1.3460(13) ?
N7 C11 . 1.4603(14) ?
N7 H7 . 0.83(2) ?
N8 C13 . 1.3503(14) ?
N8 C16 . 1.4611(14) ?
N8 H8 . 0.873(19) ?
C1 C2 . 1.5258(15) ?
C1 H1A . 0.99 ?
C1 H1AB . 0.99 ?
C2 C3 . 1.5210(16) ?
C2 H2A . 0.99 ?
C2 H2AB . 0.99 ?
C3 H3A . 0.99 ?
C3 H3AB . 0.99 ?
C4 C5 . 1.5068(14) ?
C6 C7 . 1.5225(15) ?
C6 H6A . 0.99 ?
C6 H6AB . 0.99 ?
C7 C8 . 1.5194(16) ?
C7 H7A . 0.99 ?
C7 H7AB . 0.99 ?
C8 H8A . 0.99 ?
C8 H8AB . 0.99 ?
C9 C10 . 1.5246(15) ?
C9 H9A . 0.99 ?
C9 H9AB . 0.99 ?
C10 C11 . 1.5161(18) ?
C10 H10A . 0.99 ?
C10 H10B . 0.99 ?
C11 H11A . 0.99 ?
C11 H11B . 0.99 ?
C12 C13 . 1.5067(14) ?
C14 C15 . 1.5236(16) ?
C14 H14A . 0.99 ?
C14 H14B . 0.99 ?
C15 C16 . 1.5203(16) ?
C15 H15A . 0.99 ?
C15 H15B . 0.99 ?
C16 H16A . 0.99 ?
C16 H16B . 0.99 ?

loop_
_geom_hbond_atom_site_label_D
_geom_hbond_atom_site_label_H
_geom_hbond_atom_site_label_A
_geom_hbond_site_symmetry_A
_geom_hbond_distance_DH
_geom_hbond_distance_HA
_geom_hbond_distance_DA
_geom_hbond_angle_DHA
_geom_hbond_publ_flag
N3 H3 Cl2 1_545 0.838(19) 2.391(19) 3.2193(10) 170.0(17) ?
N4 H4 Cl2 1_545 0.89(2) 2.37(2) 3.2634(10) 177.4(17) ?
N7 H7 Cl1 . 0.83(2) 2.37(2) 3.1943(10) 171.9(18) ?
N8 H8 Cl1 . 0.873(19) 2.383(19) 3.2558(10) 177.2(16) ?
C3 H3AB Cl1 3_666 0.99 2.95 3.7142(12) 135.2 ?
C8 H8AB Cl2 2_545 0.99 2.78 3.6763(12) 150.7 ?
C9 H9AB Cl2 2 0.99 2.86 3.4109(11) 115.9 ?
C11 H11A Cl1 2_655 0.99 2.71 3.6708(12) 164.3 ?

loop_
_geom_torsion_atom_site_label_1
_geom_torsion_atom_site_label_2
_geom_torsion_atom_site_label_3
_geom_torsion_atom_site_label_4
_geom_torsion_site_symmetry_1
_geom_torsion_site_symmetry_2
_geom_torsion_site_symmetry_3
_geom_torsion_site_symmetry_4
_geom_torsion
_geom_torsion_publ_flag
C4 N2 C1 C2 . . . . 33.67(13) ?
Co1 N2 C1 C2 . . . . -154.26(7) ?
N2 C1 C2 C3 . . . . -55.70(12) ?
C4 N4 C3 C2 . . . . -18.95(15) ?
C1 C2 C3 N4 . . . . 47.03(13) ?
C1 N2 C4 N4 . . . . -2.59(16) ?
Co1 N2 C4 N4 . . . . -175.57(9) ?
C1 N2 C4 C5 . . . . 176.38(9) ?
Co1 N2 C4 C5 . . . . 3.41(12) ?
C3 N4 C4 N2 . . . . -5.17(18) ?
C3 N4 C4 C5 . . . . 175.89(10) ?
C6 N1 C5 N3 . . . . -4.71(16) ?
Co1 N1 C5 N3 . . . . 166.30(9) ?
C6 N1 C5 C4 . . . . 177.35(9) ?
Co1 N1 C5 C4 . . . . -11.64(12) ?
C8 N3 C5 N1 . . . . 1.97(17) ?
C8 N3 C5 C4 . . . . 179.87(9) ?
N2 C4 C5 N1 . . . . 5.51(14) ?
N4 C4 C5 N1 . . . . -175.44(10) ?
N2 C4 C5 N3 . . . . -172.59(10) ?
N4 C4 C5 N3 . . . . 6.46(15) ?
C5 N1 C6 C7 . . . . -22.93(14) ?
Co1 N1 C6 C7 . . . . 167.05(7) ?
N1 C6 C7 C8 . . . . 50.98(12) ?
C5 N3 C8 C7 . . . . 27.60(14) ?
C6 C7 C8 N3 . . . . -51.95(12) ?
C12 N5 C9 C10 . . . . 26.15(14) ?
Co2 N5 C9 C10 . . . . -156.31(8) ?
N5 C9 C10 C11 . . . . -54.02(12) ?
C12 N7 C11 C10 . . . . -26.08(15) ?
C9 C10 C11 N7 . . . . 52.48(12) ?
C9 N5 C12 N7 . . . . 3.59(16) ?
Co2 N5 C12 N7 . . . . -174.18(9) ?
C9 N5 C12 C13 . . . . -177.03(9) ?
Co2 N5 C12 C13 . . . . 5.20(12) ?
C11 N7 C12 N5 . . . . -3.50(18) ?
C11 N7 C12 C13 . . . . 177.14(10) ?
C14 N6 C13 N8 . . . . 2.11(16) ?
Co2 N6 C13 N8 . . . . 175.83(9) ?
C14 N6 C13 C12 . . . . -176.77(9) ?
Co2 N6 C13 C12 . . . . -3.05(11) ?
C16 N8 C13 N6 . . . . 6.96(17) ?
C16 N8 C13 C12 . . . . -174.19(9) ?
N5 C12 C13 N6 . . . . -1.39(14) ?
N7 C12 C13 N6 . . . . 178.04(10) ?
N5 C12 C13 N8 . . . . 179.64(10) ?
N7 C12 C13 N8 . . . . -0.93(15) ?
C13 N6 C14 C15 . . . . -33.44(14) ?
Co2 N6 C14 C15 . . . . 153.67(8) ?
N6 C14 C15 C16 . . . . 54.95(13) ?
C13 N8 C16 C15 . . . . 16.37(15) ?
C14 C15 C16 N8 . . . . -45.08(13) ?
